data_1541668
loop_
_publ_author_name
'Bombicz, P.'
'Mutikainen, I.'
'Krunks, M.'
'Niinisto, L.'
'Madarasz, J.'
'Leskela, T.'

_publ_section_title
;
 Synthesis, vibrational spectra and X-ray structures of copper(I) thiourea
 complexes
;
_journal_name_full 'Inorganica Chimica Acta'
_journal_page_first 513
_journal_page_last 525
_journal_volume 357
_journal_year 2004
_chemical_formula_sum 'C3 H12 Br Cu N6 S3'
_chemical_name_systematic '(Cu (C S (N H2)2)3) Br'
_space_group_IT_number 96
_symmetry_space_group_name_Hall 'P 4nw 2abw'
_symmetry_space_group_name_H-M 'P 43 21 2'
_cell_angle_alpha 90
_cell_angle_beta 90
_cell_angle_gamma 90
_cell_formula_units_Z 8
_cell_length_a 13.391
_cell_length_b 13.391
_cell_length_c 13.788
_cell_volume 2472.449
_citation_journal_id_ASTM ICHAA3
_cod_data_source_file Bombicz_ICHAA3_2004_478.cif
_cod_data_source_block C3H12Br1Cu1N6S3
_cod_original_formula_sum 'C3 H12 Br1 Cu1 N6 S3'
_cod_database_code 1541668

loop_
_symmetry_equiv_pos_as_xyz
x,y,z
-y+1/2,x+1/2,z+3/4
-x,-y,z+1/2
y+1/2,-x+1/2,z+1/4
x+1/2,-y+1/2,-z+1/4
y,x,-z
-x+1/2,y+1/2,-z+3/4
-y,-x,-z+1/2

loop_
_atom_site_label
_atom_site_type_symbol
_atom_site_fract_x
_atom_site_fract_y
_atom_site_fract_z
_atom_site_occupancy
_atom_site_U_iso_or_equiv
H7 H+1 0.2581 0.3503 -0.2187 1 0.0
H6 H+1 0.2639 0.5415 -0.0761 1 0.0
H10 H+1 -0.1873 0.6407 -0.0453 1 0.0
N5 N-3 -0.1887 0.6061 0.0072 1 0.0
S2 S-2 0.25599 0.65406 0.07019 1 0.0
H3 H+1 0.4397 0.4895 0.1318 1 0.0
C3 C+4 -0.1059 0.577 0.047 1 0.0
Cu1 Cu+1 0.13975 0.52719 0.08314 1 0.0
N4 N-3 0.2339 0.338 -0.1622 1 0.0
H11 H+1 -0.1679 0.5104 0.1511 1 0.0
H4 H+1 0.3358 0.4703 0.098 1 0.0
H2 H+1 0.4286 0.731 0.1244 1 0.0
C1 C+4 0.3673 0.6073 0.1062 1 0.0
H8 H+1 0.2115 0.2794 -0.1488 1 0.0
C2 C+4 0.2314 0.4083 -0.0966 1 0.0
S3 S-2 0.18077 0.38084 0.01389 1 0.0
H12 H+1 -0.0568 0.5048 0.1541 1 0.0
N3 N-3 0.265 0.4942 -0.1183 1 0.0
H5 H+1 0.2889 0.5051 -0.1753 1 0.0
N1 N-3 0.4379 0.6676 0.1284 1 0.0
N2 N-3 0.3827 0.5116 0.1127 1 0.0
N6 N-3 -0.1108 0.5249 0.1263 1 0.0
S1 S-2 0.00617 0.60751 -0.00246 1 0.0
Br1 Br-1 0.36117 0.48079 -0.34523 1 0.0
H1 H+1 0.4946 0.6447 0.1473 1 0.0
H9 H+1 -0.245 0.5908 0.0333 1 0.0
